data_4319923
loop_
_publ_author_name
'Shao-Liang Zheng'
'Ming-Liang Tong'
'Ruo-Wen Fu'
'Xiao-Ming Chen'
'Seik-Weng Ng'

_publ_contact_author
;
      Chen, Xiao-Ming
      School of Chemistry and Chemical Engineering
      Zhongshan University
      Guangzhou, 510275
      P. R. China
;
_publ_contact_author_email cescxm@zsu.edu.cn
_publ_contact_author_fax '86 20 84112245'
_publ_contact_author_phone 86-20-84113986
_publ_section_title
;
 Toward Designed Assembly of Microporous Coordination Networks Constructed
 from Silver(I)-Hexamethylenetetramine Layers
;
_journal_name_full 'Inorganic Chemistry'
_journal_page_first 3562
_journal_page_last 3569
_journal_paper_doi 10.1021/ic001237z
_journal_volume 40
_journal_year 2001
_chemical_formula_sum 'C18 H48 Ag2 N8 O12'
_chemical_formula_weight 784.38
_chemical_name_systematic
;
 ?
;
_space_group_IT_number 58
_symmetry_cell_setting orthorhombic
_symmetry_space_group_name_Hall '-P 2 2n'
_symmetry_space_group_name_H-M 'P n n m'
_atom_sites_solution_hydrogens geom
_atom_sites_solution_primary direct
_atom_sites_solution_secondary difmap
_audit_creation_method SHELXL-97
_cell_angle_alpha 90.00
_cell_angle_beta 90.00
_cell_angle_gamma 90.00
_cell_formula_units_Z 2
_cell_length_a 10.092(5)
_cell_length_b 21.818(8)
_cell_length_c 6.523(4)
_cell_measurement_reflns_used 25
_cell_measurement_temperature 293(2)
_cell_measurement_theta_max 15
_cell_measurement_theta_min 7.5
_cell_volume 1436.3(12)
_computing_cell_refinement 'SHELXTL-Plus (Sheldrick, 1990)'
_computing_data_collection 'SHELXTL-Plus (Sheldrick, 1990)'
_computing_data_reduction 'SHELXTL-Plus (Sheldrick, 1990)'
_computing_molecular_graphics 'SHELXTL V. 5.0 (Sheldrick, 1995)'
_computing_publication_material 'SHELXL-97 (Sheldrick, 1997)'
_computing_structure_refinement 'SHELXL-97 (Sheldrick, 1997)'
_computing_structure_solution 'SHELXS-97 (Sheldrick, 1997)'
_diffrn_ambient_temperature 293(2)
_diffrn_measured_fraction_theta_full 0.931
_diffrn_measured_fraction_theta_max 0.931
_diffrn_measurement_device_type 'Siemens R3m'
_diffrn_measurement_method '\w scan'
_diffrn_radiation_monochromator graphite
_diffrn_radiation_source 'fine-focus sealed tube'
_diffrn_radiation_type MoK\a
_diffrn_radiation_wavelength 0.71073
_diffrn_reflns_av_R_equivalents 0.0264
_diffrn_reflns_av_sigmaI/netI 0.0259
_diffrn_reflns_limit_h_max 13
_diffrn_reflns_limit_h_min 0
_diffrn_reflns_limit_k_max 28
_diffrn_reflns_limit_k_min -1
_diffrn_reflns_limit_l_max 8
_diffrn_reflns_limit_l_min 0
_diffrn_reflns_number 1969
_diffrn_reflns_theta_full 27.98
_diffrn_reflns_theta_max 27.98
_diffrn_reflns_theta_min 2.75
_diffrn_standards_decay_% none
_diffrn_standards_interval_count 200
_diffrn_standards_number 2
_exptl_absorpt_coefficient_mu 1.435
_exptl_absorpt_correction_T_max 0.414
_exptl_absorpt_correction_T_min 0.355
_exptl_absorpt_correction_type semi-empirical
_exptl_absorpt_process_details '\y-scans (North et al., 1968)'
_exptl_crystal_colour colorless
_exptl_crystal_density_diffrn 1.814
_exptl_crystal_density_method 'not measured'
_exptl_crystal_description prism
_exptl_crystal_F_000 804
_exptl_crystal_size_max 0.5
_exptl_crystal_size_mid 0.4
_exptl_crystal_size_min 0.3
_refine_diff_density_max 1.084
_refine_diff_density_min -1.310
_refine_diff_density_rms 0.133
_refine_ls_extinction_coef 0.0095(13)
_refine_ls_extinction_expression Fc^*^=kFc[1+0.001xFc^2^\l^3^/sin(2\q)]^-1/4^
_refine_ls_extinction_method SHELXL
_refine_ls_goodness_of_fit_ref 1.055
_refine_ls_hydrogen_treatment mixed
_refine_ls_matrix_type full
_refine_ls_number_parameters 124
_refine_ls_number_reflns 1876
_refine_ls_number_restraints 23
_refine_ls_restrained_S_all 1.059
_refine_ls_R_factor_all 0.0568
_refine_ls_R_factor_gt 0.0446
_refine_ls_shift/su_max 0.003
_refine_ls_shift/su_mean 0.000
_refine_ls_structure_factor_coef Fsqd
_refine_ls_weighting_details 'w=1/[\s^2^(Fo^2^)+(0.0726P)^2^+2.7957P] where P=(Fo^2^+2Fc^2^)/3'
_refine_ls_weighting_scheme calc
_refine_ls_wR_factor_gt 0.1186
_refine_ls_wR_factor_ref 0.1264
_reflns_number_gt 1548
_reflns_number_total 1876
_reflns_threshold_expression >2sigma(I)
_cod_data_source_file ic001237z_1.cif
_cod_data_source_block complex8
_cod_depositor_comments
;
The following automatic conversions were performed:

'_refine_ls_weighting_scheme' value 'calc
w=1/[\s^2^(Fo^2^)+(0.0726P)^2^+2.7957P] where P=(Fo^2^+2Fc^2^)/3' was
changed to 'calc'. New tag '_refine_ls_weighting_details' was
created. The value of the new tag was set to
'w=1/[\s^2^(Fo^2^)+(0.0726P)^2^+2.7957P] where P=(Fo^2^+2Fc^2^)/3'.

Automatic conversion script
Id: cif_fix_values 3143 2015-03-26 13:38:13Z robertas 
;
_cod_database_code 4319923

loop_
_symmetry_equiv_pos_as_xyz
'x, y, z'
'-x, -y, z'
'-x+1/2, y+1/2, -z+1/2'
'x+1/2, -y+1/2, -z+1/2'
'-x, -y, -z'
'x, y, -z'
'x-1/2, -y-1/2, z-1/2'
'-x-1/2, y-1/2, z-1/2'

loop_
_atom_site_label
_atom_site_type_symbol
_atom_site_fract_x
_atom_site_fract_y
_atom_site_fract_z
_atom_site_U_iso_or_equiv
_atom_site_adp_type
_atom_site_occupancy
_atom_site_calc_flag
_atom_site_refinement_flags
_atom_site_disorder_assembly
_atom_site_disorder_group
Ag1 Ag 0.55524(4) 0.72995(2) 0.5000 0.0324(2) Uani 1 d S . .
N1 N 0.7794(4) 0.7007(2) 0.5000 0.0244(9) Uani 1 d S . .
N2 N 0.9871(3) 0.71649(14) 0.6892(5) 0.0248(6) Uani 1 d . . .
N3 N 0.9500(5) 0.6215(2) 0.5000 0.0314(10) Uani 1 d S . .
C1 C 0.8061(6) 0.6334(2) 0.5000 0.0304(12) Uani 1 d S . .
H1A H 0.7663 0.6149 0.6204 0.046 Uiso 0.50 d PR . .
H1B H 0.7663 0.6149 0.3796 0.046 Uiso 0.50 d PR . .
C2 C 0.8420(4) 0.72725(16) 0.6838(6) 0.0253(7) Uani 1 d . . .
H2A H 0.8020 0.7093 0.8050 0.038 Uiso 1 d R . .
H2B H 0.8252 0.7710 0.6871 0.038 Uiso 1 d R . .
C3 C 1.0444(6) 0.7435(3) 0.5000 0.0288(11) Uani 1 d S . .
H3A H 1.0282 0.7873 0.5000 0.043 Uiso 1 d SR . .
H3B H 1.1396 0.7372 0.5000 0.043 Uiso 1 d SR . .
C4 C 1.0091(4) 0.64909(18) 0.6837(7) 0.0320(8) Uani 1 d . . .
H4A H 1.1036 0.6408 0.6854 0.048 Uiso 1 d R . .
H4B H 0.9704 0.6306 0.8049 0.048 Uiso 1 d R . .
O1 O 0.3840(18) 0.6507(12) 0.551(4) 0.0487(19) Uani 0.25 d PDU . .
O2 O 0.469(5) 0.6272(19) 0.259(6) 0.0487(19) Uani 0.25 d PD . .
O1' O 0.589(2) 0.3551(12) 0.434(4) 0.0487(19) Uani 0.25 d PD . .
O2' O 0.519(5) 0.3687(19) 0.744(6) 0.0487(19) Uani 0.25 d PD . .
C5 C 0.405(2) 0.6133(7) 0.413(5) 0.0352(15) Uani 0.25 d PD . .
C6 C 0.3573(15) 0.5466(7) 0.413(5) 0.0352(15) Uani 0.25 d PD . .
H6A H 0.3095 0.5393 0.5393 0.053 Uiso 0.25 d PR . .
H6B H 0.2958 0.5407 0.3001 0.053 Uiso 0.25 d PR . .
C7 C 0.4676(14) 0.4999(8) 0.396(3) 0.0352(15) Uani 0.25 d PD . .
H7A H 0.5164 0.5079 0.2704 0.053 Uiso 0.25 d PR . .
H7B H 0.4289 0.4593 0.3839 0.053 Uiso 0.25 d PR . .
C7' C 0.5645(15) 0.4999(7) 0.575(3) 0.0352(15) Uani 0.25 d PD . .
H7'A H 0.5152 0.4988 0.7029 0.053 Uiso 0.25 d PR . .
H7'B H 0.6156 0.5376 0.5728 0.053 Uiso 0.25 d PR . .
C6' C 0.6589(16) 0.4454(7) 0.567(4) 0.0352(15) Uani 0.25 d PD . .
H6'A H 0.7235 0.4484 0.6765 0.053 Uiso 0.25 d PR . .
H6'B H 0.7061 0.4452 0.4372 0.053 Uiso 0.25 d PR . .
C5' C 0.580(2) 0.3856(8) 0.591(5) 0.0352(15) Uani 0.25 d PD . .
O1W O 0.7050(6) 0.6088(3) 0.0000 0.0647(16) Uani 1 d S . .
H1WA H 0.7289 0.5712 0.0000 0.120 Uiso 1 d SR . .
H1WB H 0.6210 0.6098 0.0000 0.120 Uiso 1 d SR . .
O2W O 0.8534(10) 0.5019(4) 0.0000 0.230(10) Uani 1 d S . .
H2W H 0.8338 0.4803 0.1041 0.120 Uiso 1 d R . .
O3W O 0.7061(9) 0.3904(4) 0.0000 0.177(7) Uani 1 d S . .
H3W H 0.6771 0.3816 0.1169 0.120 Uiso 1 d R . .
O4W O 1.0000 0.5000 0.338(2) 0.172(5) Uani 1 d S . .
H4W H 0.9829 0.5309 0.4125 0.120 Uiso 1 d R . .

loop_
_atom_site_aniso_label
_atom_site_aniso_U_11
_atom_site_aniso_U_22
_atom_site_aniso_U_33
_atom_site_aniso_U_23
_atom_site_aniso_U_13
_atom_site_aniso_U_12
Ag1 0.0223(3) 0.0399(3) 0.0351(3) 0.000 0.000 0.00116(17)
N1 0.0188(19) 0.026(2) 0.029(2) 0.000 0.000 0.0000(17)
N2 0.0198(13) 0.0283(15) 0.0263(15) 0.0013(13) -0.0004(13) -0.0007(11)
N3 0.036(3) 0.023(2) 0.036(3) 0.000 0.000 0.0027(19)
C1 0.031(3) 0.022(2) 0.038(3) 0.000 0.000 -0.008(2)
C2 0.0218(15) 0.0281(17) 0.0262(17) -0.0033(15) 0.0032(14) -0.0018(13)
C3 0.026(3) 0.032(3) 0.029(3) 0.000 0.000 -0.003(2)
C4 0.0323(18) 0.0285(18) 0.035(2) 0.0042(16) -0.0038(18) 0.0056(15)
O1 0.058(7) 0.034(4) 0.054(4) 0.002(3) 0.012(4) -0.005(3)
O2 0.058(7) 0.034(4) 0.054(4) 0.002(3) 0.012(4) -0.005(3)
O1' 0.058(7) 0.034(4) 0.054(4) 0.002(3) 0.012(4) -0.005(3)
O2' 0.058(7) 0.034(4) 0.054(4) 0.002(3) 0.012(4) -0.005(3)
C5 0.032(3) 0.026(2) 0.048(4) 0.000(3) 0.001(3) -0.005(3)
C6 0.032(3) 0.026(2) 0.048(4) 0.000(3) 0.001(3) -0.005(3)
C7 0.032(3) 0.026(2) 0.048(4) 0.000(3) 0.001(3) -0.005(3)
C7' 0.032(3) 0.026(2) 0.048(4) 0.000(3) 0.001(3) -0.005(3)
C6' 0.032(3) 0.026(2) 0.048(4) 0.000(3) 0.001(3) -0.005(3)
C5' 0.032(3) 0.026(2) 0.048(4) 0.000(3) 0.001(3) -0.005(3)
O1W 0.066(4) 0.066(4) 0.062(4) 0.000 0.000 -0.010(3)
O2W 0.099(7) 0.071(6) 0.52(3) 0.000 0.000 -0.023(6)
O3W 0.073(5) 0.072(5) 0.38(2) 0.000 0.000 -0.016(4)
O4W 0.277(15) 0.098(7) 0.141(9) 0.000 0.000 0.018(9)

loop_
_atom_type_symbol
_atom_type_description
_atom_type_scat_dispersion_real
_atom_type_scat_dispersion_imag
_atom_type_scat_source
C C 0.0033 0.0016 'International Tables Vol C Tables 4.2.6.8 and 6.1.1.4'
H H 0.0000 0.0000 'International Tables Vol C Tables 4.2.6.8 and 6.1.1.4'
N N 0.0061 0.0033 'International Tables Vol C Tables 4.2.6.8 and 6.1.1.4'
O O 0.0106 0.0060 'International Tables Vol C Tables 4.2.6.8 and 6.1.1.4'
Ag Ag -0.8971 1.1015 'International Tables Vol C Tables 4.2.6.8 and 6.1.1.4'

loop_
_geom_angle_atom_site_label_1
_geom_angle_atom_site_label_2
_geom_angle_atom_site_label_3
_geom_angle
_geom_angle_site_symmetry_1
_geom_angle_site_symmetry_3
_geom_angle_publ_flag
N1 Ag1 O1' 112.2(6) . 2_665 ?
N1 Ag1 O1' 112.2(6) . 5_666 ?
O1' Ag1 O1' 20.9(16) 2_665 5_666 ?
N1 Ag1 N2 113.64(10) . 4_466 ?
O1' Ag1 N2 110.4(7) 2_665 4_466 ?
O1' Ag1 N2 92.8(7) 5_666 4_466 ?
N1 Ag1 N2 113.64(10) . 7_575 ?
O1' Ag1 N2 92.8(7) 2_665 7_575 ?
O1' Ag1 N2 110.4(7) 5_666 7_575 ?
N2 Ag1 N2 112.36(17) 4_466 7_575 ?
N1 Ag1 O1 118.9(5) . 6_556 ?
O1' Ag1 O1 7.1(10) 2_665 6_556 ?
O1' Ag1 O1 19.2(4) 5_666 6_556 ?
N2 Ag1 O1 104.5(6) 4_466 6_556 ?
N2 Ag1 O1 91.7(7) 7_575 6_556 ?
N1 Ag1 O1 118.9(5) . . ?
O1' Ag1 O1 19.2(4) 2_665 . ?
O1' Ag1 O1 7.1(10) 5_666 . ?
N2 Ag1 O1 91.7(7) 4_466 . ?
N2 Ag1 O1 104.5(6) 7_575 . ?
O1 Ag1 O1 15.3(14) 6_556 . ?
C2 N1 C2 109.0(4) . 6_556 ?
C2 N1 C1 107.9(3) . . ?
C2 N1 C1 107.9(3) 6_556 . ?
C2 N1 Ag1 107.9(3) . . ?
C2 N1 Ag1 107.9(3) 6_556 . ?
C1 N1 Ag1 116.0(4) . . ?
C4 N2 C3 108.6(4) . . ?
C4 N2 C2 107.7(3) . . ?
C3 N2 C2 107.4(4) . . ?
C4 N2 Ag1 116.9(3) . 7_676 ?
C3 N2 Ag1 112.9(3) . 7_676 ?
C2 N2 Ag1 102.7(2) . 7_676 ?
C4 N3 C4 109.7(5) . 6_556 ?
C4 N3 C1 109.2(3) . . ?
C4 N3 C1 109.2(3) 6_556 . ?
N3 C1 N1 110.2(5) . . ?
N1 C2 N2 112.3(3) . . ?
N2 C3 N2 112.4(5) 6_556 . ?
N3 C4 N2 111.3(4) . . ?
C5 O1 Ag1 104.4(13) . . ?
C5' O1' Ag1 102.4(15) . 5_666 ?
O2 C5 O1 122.0(16) . . ?
O2 C5 C6 113(3) . . ?
O1 C5 C6 125(3) . . ?
C7 C6 C5 113.5(12) . . ?
C6 C7 C7' 113.6(11) . . ?
C7 C7' C6' 111.4(11) . . ?
C7' C6' C5' 109.4(12) . . ?
O1' C5' O2' 123.7(16) . . ?
O1' C5' C6' 110(3) . . ?
O2' C5' C6' 127(3) . . ?
C4 N3 O4W 127.0(4) . . ?
C4 N3 O4W 90.3(3) 6_556 . ?
C1 N3 O4W 109.4(3) . . ?
C5 O2 O1W 149(3) . . ?
O1 O2 O1W 158(2) 6_556 . ?
C5' O1' O3W 67(4) 6_556 . ?
C5' O1' O3W 130.2(18) . . ?
Ag1 O1' O3W 125.2(11) 5_666 . ?
O2W O1W O2' 124.9(10) . 2_664 ?
O2W O1W O2' 124.9(10) . 5_666 ?
O2' O1W O2' 72(2) 2_664 5_666 ?
O2W O1W O2 123.5(10) . 6 ?
O2' O1W O2 70.8(3) 5_666 6 ?
O2W O1W O2 123.5(10) . . ?
O2' O1W O2 70.8(3) 2_664 . ?
O2 O1W O2 70(2) 6 . ?
O1W O2W O3W 115.9(4) . . ?
O2 O3W O2W 120.3(9) 2_665 . ?
O2' O3W O2W 122.8(9) 6_556 . ?
O2W O3W O1' 113.7(5) . . ?
O2W O3W O1 112.8(5) . 5_666 ?

loop_
_geom_bond_atom_site_label_1
_geom_bond_atom_site_label_2
_geom_bond_distance
_geom_bond_site_symmetry_2
_geom_bond_publ_flag
Ag1 N1 2.351(4) . ?
Ag1 O1' 2.40(3) 2_665 ?
Ag1 O1' 2.40(3) 5_666 ?
Ag1 N2 2.439(3) 7_575 ?
Ag1 N2 2.439(3) 4_466 ?
Ag1 O1 2.47(3) 6_556 ?
Ag1 O1 2.47(3) . ?
N1 C2 1.474(4) 6_556 ?
N1 C2 1.474(4) . ?
N1 C1 1.492(7) . ?
N2 C2 1.484(5) . ?
N2 C3 1.485(4) . ?
N2 C4 1.488(5) . ?
N2 Ag1 2.439(3) 7_676 ?
N3 C4 1.467(5) . ?
N3 C4 1.467(5) 6_556 ?
N3 C1 1.476(7) . ?
C3 N2 1.485(4) 6_556 ?
O1 C5 1.236(9) . ?
O2 C5 1.230(9) . ?
O1' Ag1 2.40(3) 5_666 ?
O1' C5' 1.225(9) . ?
O2' C5' 1.227(9) . ?
C5 C6 1.534(9) . ?
C6 C7 1.514(9) . ?
C7 C7' 1.526(9) . ?
C7' C6' 1.526(9) . ?
C6' C5' 1.539(10) . ?
N3 O4W 2.899(7) . ?
O2 O1W 2.95(4) . ?
O1W O2W 2.772(12) . ?
O1W O2' 2.85(4) 2_664 ?
O1W O2' 2.85(4) 5_666 ?
O1W O2 2.95(4) 6 ?
O2W O3W 2.852(11) . ?
O3W O2 2.47(6) 2_665 ?
O3W O2' 2.56(6) 6_556 ?
